data_1565083
loop_
_publ_author_name
'Jung, Jochen'
'Legendre, Christina M.'
'Demeshko, Serhiy'
'Herbst-Irmer, Regine'
'Stalke, Dietmar'

_publ_section_title
;
 Imidosulfonate scorpionate ligands in lanthanide single-molecule magnet
 design: slow magnetic relaxation and butterfly hysteresis in [ClDy{Ph
 <sub>2</sub> PCH <sub>2</sub> S(N <i>t</i> Bu) <sub>3</sub> }
 <sub>2</sub> ]
;
_journal_issue 46
_journal_name_full 'Dalton Transactions'
_journal_page_first 17194
_journal_page_last 17201
_journal_paper_doi 10.1039/D1DT03555J
_journal_volume 50
_journal_year 2021
_chemical_formula_moiety 'C37 H63 K N3 O3 P S'
_chemical_formula_sum 'C37 H63 K N3 O3 P S'
_chemical_formula_weight 700.03
_space_group_crystal_system monoclinic
_space_group_IT_number 14
_space_group_name_Hall '-P 2yn'
_space_group_name_H-M_alt 'P 1 21/n 1'
_atom_sites_solution_hydrogens geom
_audit_creation_method SHELXL-2018/3
_audit_update_record
;
2021-08-20 deposited with the CCDC.	2021-10-25 downloaded from the CCDC.
;
_cell_angle_alpha 90
_cell_angle_beta 99.32(2)
_cell_angle_gamma 90
_cell_formula_units_Z 4
_cell_length_a 12.652(2)
_cell_length_b 23.512(3)
_cell_length_c 13.643(2)
_cell_measurement_reflns_used 9262
_cell_measurement_temperature 100(2)
_cell_measurement_theta_max 20.2135
_cell_measurement_theta_min 2.373
_cell_volume 4004.9(10)
_computing_cell_refinement 'SAINT V8.38A'
_computing_data_collection 'APEX2 v2012.2'
_computing_data_reduction 'SAINT V8.38A'
_computing_molecular_graphics 'XP Version 5.1'
_computing_publication_material 'XP Version 5.1'
_computing_structure_refinement 'SHELXL-2018/3 (Sheldrick, 2018)'
_computing_structure_solution 'SHELXT 2014/5 (Sheldrick, 2014)'
_diffrn_ambient_temperature 100(2)
_diffrn_measured_fraction_theta_full 1.000
_diffrn_measured_fraction_theta_max 1.000
_diffrn_measurement_device_type 'Bruker Smart APEX II Quazar'
_diffrn_measurement_method 'omega scans'
_diffrn_radiation_type AgK\a
_diffrn_radiation_wavelength 0.56086
_diffrn_reflns_av_R_equivalents 0.0558
_diffrn_reflns_av_unetI/netI 0.0220
_diffrn_reflns_Laue_measured_fraction_full 1.000
_diffrn_reflns_Laue_measured_fraction_max 1.000
_diffrn_reflns_limit_h_max 15
_diffrn_reflns_limit_h_min -15
_diffrn_reflns_limit_k_max 29
_diffrn_reflns_limit_k_min -29
_diffrn_reflns_limit_l_max 16
_diffrn_reflns_limit_l_min -16
_diffrn_reflns_number 135236
_diffrn_reflns_point_group_measured_fraction_full 1.000
_diffrn_reflns_point_group_measured_fraction_max 1.000
_diffrn_reflns_theta_full 19.665
_diffrn_reflns_theta_max 20.276
_diffrn_reflns_theta_min 1.367
_diffrn_source 'INCOATEC Microsource'
_exptl_absorpt_coefficient_mu 0.141
_exptl_absorpt_correction_T_max 0.7445
_exptl_absorpt_correction_T_min 0.7013
_exptl_absorpt_correction_type multi-scan
_exptl_absorpt_process_details SADABS-2016/2
_exptl_crystal_colour colourless
_exptl_crystal_density_diffrn 1.161
_exptl_crystal_description block
_exptl_crystal_F_000 1520
_exptl_crystal_size_max 0.294
_exptl_crystal_size_mid 0.184
_exptl_crystal_size_min 0.140
_refine_diff_density_max 0.347
_refine_diff_density_min -0.323
_refine_diff_density_rms 0.044
_refine_ls_extinction_method none
_refine_ls_goodness_of_fit_ref 1.037
_refine_ls_hydrogen_treatment constr
_refine_ls_matrix_type full
_refine_ls_number_parameters 537
_refine_ls_number_reflns 7900
_refine_ls_number_restraints 917
_refine_ls_restrained_S_all 1.076
_refine_ls_R_factor_all 0.0472
_refine_ls_R_factor_gt 0.0345
_refine_ls_shift/su_max 0.001
_refine_ls_shift/su_mean 0.000
_refine_ls_structure_factor_coef Fsqd
_refine_ls_weighting_details 'w=1/[\s^2^(Fo^2^)+(0.0335P)^2^+2.9007P] where P=(Fo^2^+2Fc^2^)/3'
_refine_ls_weighting_scheme calc
_refine_ls_wR_factor_gt 0.0801
_refine_ls_wR_factor_ref 0.0872
_reflns_Friedel_coverage 0.000
_reflns_number_gt 6518
_reflns_number_total 7900
_reflns_threshold_expression 'I > 2\s(I)'
_cod_data_source_file d1dt03555j2.cif
_cod_data_source_block 2
_cod_original_sg_symbol_H-M 'P 21/n'
_cod_database_code 1565083
_shelx_shelxl_version_number 2018/3
_shelx_space_group_comment
;
The symmetry employed for this shelxl refinement is uniquely defined
by the following loop, which should always be used as a source of
symmetry information in preference to the above space-group names.
They are only intended as comments.
;
_shelx_estimated_absorpt_t_min 0.960
_shelx_estimated_absorpt_t_max 0.981

loop_
_space_group_symop_operation_xyz
'x, y, z'
'-x+1/2, y+1/2, -z+1/2'
'-x, -y, -z'
'x-1/2, -y-1/2, z-1/2'

loop_
_atom_site_label
_atom_site_type_symbol
_atom_site_fract_x
_atom_site_fract_y
_atom_site_fract_z
_atom_site_U_iso_or_equiv
_atom_site_adp_type
_atom_site_occupancy
_atom_site_site_symmetry_order
_atom_site_calc_flag
_atom_site_refinement_flags_posn
_atom_site_refinement_flags_adp
_atom_site_refinement_flags_occupancy
_atom_site_disorder_assembly
_atom_site_disorder_group
K1 K 0.27145(3) 0.24189(2) 0.23785(3) 0.02131(9) Uani 1 1 d . . . . .
S1 S 0.40660(3) 0.37938(2) 0.23358(3) 0.01437(9) Uani 1 1 d . . . . .
P1 P 0.20241(3) 0.36618(2) 0.32598(3) 0.01601(10) Uani 1 1 d . . . . .
N1 N 0.44070(10) 0.31626(6) 0.25892(9) 0.0158(3) Uani 1 1 d . . . . .
C1 C 0.53812(13) 0.30015(7) 0.32932(12) 0.0196(3) Uani 1 1 d . . . . .
N2 N 0.50765(11) 0.41696(6) 0.23886(10) 0.0182(3) Uani 1 1 d . . . . .
C2 C 0.64145(13) 0.30920(8) 0.28592(14) 0.0263(4) Uani 1 1 d . . . . .
H2A H 0.635822 0.289421 0.222062 0.039 Uiso 1 1 calc R U . . .
H2B H 0.702420 0.294013 0.331977 0.039 Uiso 1 1 calc R U . . .
H2C H 0.652083 0.349957 0.276023 0.039 Uiso 1 1 calc R U . . .
N3 N 0.31271(10) 0.38130(6) 0.14424(9) 0.0168(3) Uani 1 1 d . . . . .
C3 C 0.54849(15) 0.32994(8) 0.43062(12) 0.0259(4) Uani 1 1 d . . . . .
H3A H 0.558787 0.370842 0.422003 0.039 Uiso 1 1 calc R U . . .
H3B H 0.610130 0.314376 0.475345 0.039 Uiso 1 1 calc R U . . .
H3C H 0.483176 0.323626 0.459129 0.039 Uiso 1 1 calc R U . . .
C4 C 0.52415(14) 0.23622(7) 0.34628(14) 0.0259(4) Uani 1 1 d . . . . .
H4A H 0.511366 0.216570 0.282103 0.039 Uiso 1 1 calc R U . . .
H4B H 0.462986 0.230195 0.380893 0.039 Uiso 1 1 calc R U . . .
H4C H 0.589197 0.221098 0.386666 0.039 Uiso 1 1 calc R U . . .
C5 C 0.32593(13) 0.36248(7) 0.04330(11) 0.0184(3) Uani 1 1 d . . . . .
C6 C 0.24054(15) 0.39517(8) -0.02740(12) 0.0267(4) Uani 1 1 d . . . . .
H6A H 0.242226 0.383142 -0.095908 0.040 Uiso 1 1 calc R U . . .
H6B H 0.255130 0.436057 -0.021143 0.040 Uiso 1 1 calc R U . . .
H6C H 0.169684 0.387209 -0.010348 0.040 Uiso 1 1 calc R U . . .
C7 C 0.30340(14) 0.29858(7) 0.03005(12) 0.0234(4) Uani 1 1 d . . . . .
H7A H 0.303813 0.287962 -0.039345 0.035 Uiso 1 1 calc R U . . .
H7B H 0.233153 0.289906 0.047854 0.035 Uiso 1 1 calc R U . . .
H7C H 0.358837 0.277074 0.073187 0.035 Uiso 1 1 calc R U . . .
C8 C 0.43619(14) 0.37457(8) 0.01440(12) 0.0239(4) Uani 1 1 d . . . . .
H8A H 0.436285 0.362414 -0.054296 0.036 Uiso 1 1 calc R U . . .
H8B H 0.491329 0.353577 0.058805 0.036 Uiso 1 1 calc R U . . .
H8C H 0.451275 0.415417 0.020258 0.036 Uiso 1 1 calc R U . . .
C9 C 0.51106(14) 0.47956(7) 0.23254(12) 0.0216(4) Uani 1 1 d . . . . .
C10 C 0.41365(15) 0.50891(7) 0.17130(13) 0.0271(4) Uani 1 1 d . . . . .
H10A H 0.426765 0.549935 0.169213 0.041 Uiso 1 1 calc R U . . .
H10B H 0.350044 0.501865 0.202044 0.041 Uiso 1 1 calc R U . . .
H10C H 0.402009 0.493646 0.103559 0.041 Uiso 1 1 calc R U . . .
C11 C 0.53104(15) 0.50485(8) 0.33809(13) 0.0270(4) Uani 1 1 d . . . . .
H11A H 0.540643 0.546095 0.334111 0.040 Uiso 1 1 calc R U . . .
H11B H 0.595669 0.487817 0.376086 0.040 Uiso 1 1 calc R U . . .
H11C H 0.469523 0.496719 0.371207 0.040 Uiso 1 1 calc R U . . .
C12 C 0.60893(15) 0.49298(8) 0.18330(14) 0.0303(4) Uani 1 1 d . . . . .
H12A H 0.596557 0.478976 0.114740 0.045 Uiso 1 1 calc R U . . .
H12B H 0.672348 0.474331 0.220382 0.045 Uiso 1 1 calc R U . . .
H12C H 0.620413 0.534198 0.183329 0.045 Uiso 1 1 calc R U . . .
C13 C 0.32899(13) 0.40523(7) 0.32675(11) 0.0174(3) Uani 1 1 d . . . . .
H13A H 0.312688 0.446045 0.314469 0.021 Uiso 1 1 calc R U . . .
H13B H 0.373095 0.401824 0.393390 0.021 Uiso 1 1 calc R U . . .
C14 C 0.19090(12) 0.36293(7) 0.45858(12) 0.0173(3) Uani 1 1 d . . . . .
C15 C 0.13151(14) 0.31800(7) 0.48819(13) 0.0224(4) Uani 1 1 d . . . . .
H15 H 0.101043 0.290811 0.440306 0.027 Uiso 1 1 calc R U . . .
C16 C 0.11583(14) 0.31206(8) 0.58614(13) 0.0278(4) Uani 1 1 d . . . . .
H16 H 0.074310 0.281375 0.604570 0.033 Uiso 1 1 calc R U . . .
C17 C 0.16091(14) 0.35098(8) 0.65666(13) 0.0267(4) Uani 1 1 d . . . . .
H17 H 0.150998 0.346937 0.723853 0.032 Uiso 1 1 calc R U . . .
C18 C 0.22068(14) 0.39598(8) 0.62904(13) 0.0253(4) Uani 1 1 d . . . . .
H18 H 0.251589 0.422800 0.677402 0.030 Uiso 1 1 calc R U . . .
C19 C 0.23544(13) 0.40190(7) 0.53085(12) 0.0210(3) Uani 1 1 d . . . . .
H19 H 0.276383 0.432888 0.512629 0.025 Uiso 1 1 calc R U . . .
C20 C 0.10242(13) 0.42175(7) 0.28398(12) 0.0198(3) Uani 1 1 d . . . . .
C21 C 0.10615(13) 0.45004(7) 0.19466(12) 0.0215(4) Uani 1 1 d . . . . .
H21 H 0.161262 0.441244 0.157379 0.026 Uiso 1 1 calc R U . . .
C22 C 0.03028(14) 0.49080(8) 0.15985(13) 0.0268(4) Uani 1 1 d . . . . .
H22 H 0.034021 0.509641 0.098914 0.032 Uiso 1 1 calc R U . . .
C23 C -0.05054(17) 0.50441(9) 0.21234(15) 0.0399(5) Uani 1 1 d . . . . .
H23 H -0.102023 0.532626 0.188324 0.048 Uiso 1 1 calc R U . . .
C24 C -0.05549(19) 0.47643(11) 0.30028(17) 0.0511(7) Uani 1 1 d . . . . .
H24 H -0.111019 0.485397 0.336972 0.061 Uiso 1 1 calc R U . . .
C25 C 0.01980(16) 0.43526(9) 0.33584(15) 0.0374(5) Uani 1 1 d . . . . .
H25 H 0.014797 0.416133 0.396251 0.045 Uiso 1 1 calc R U . . .
O1 O 0.2904(4) 0.1467(2) 0.1383(4) 0.0422(11) Uani 0.670(3) 1 d D U P A 1
C26 C 0.3536(4) 0.1303(2) 0.0595(4) 0.0548(11) Uani 0.670(3) 1 d D U P A 1
H26A H 0.347704 0.159998 0.007479 0.066 Uiso 0.670(3) 1 calc R U P A 1
H26B H 0.430094 0.125584 0.088254 0.066 Uiso 0.670(3) 1 calc R U P A 1
C27 C 0.3104(4) 0.07759(18) 0.0179(3) 0.0392(9) Uani 0.670(3) 1 d D U P A 1
H27A H 0.368722 0.051217 0.008038 0.047 Uiso 0.670(3) 1 calc R U P A 1
H27B H 0.264402 0.084205 -0.047054 0.047 Uiso 0.670(3) 1 calc R U P A 1
C28 C 0.2454(3) 0.05314(19) 0.0912(3) 0.0347(9) Uani 0.670(3) 1 d D U P A 1
H28A H 0.183963 0.030822 0.057033 0.042 Uiso 0.670(3) 1 calc R U P A 1
H28B H 0.290013 0.028512 0.140334 0.042 Uiso 0.670(3) 1 calc R U P A 1
C29 C 0.2088(3) 0.1042(2) 0.1392(4) 0.0279(9) Uani 0.670(3) 1 d D U P A 1
H29A H 0.139582 0.117740 0.102122 0.034 Uiso 0.670(3) 1 calc R U P A 1
H29B H 0.199302 0.095538 0.208279 0.034 Uiso 0.670(3) 1 calc R U P A 1
O1A O 0.2765(11) 0.1527(6) 0.1138(11) 0.0371(18) Uani 0.240(3) 1 d D U P A 2
C26A C 0.3789(8) 0.1288(5) 0.1051(9) 0.0410(17) Uani 0.240(3) 1 d D U P A 2
H26C H 0.421198 0.156157 0.072158 0.049 Uiso 0.240(3) 1 calc R U P A 2
H26D H 0.419308 0.120014 0.171781 0.049 Uiso 0.240(3) 1 calc R U P A 2
C27A C 0.3608(10) 0.0777(5) 0.0473(9) 0.0456(17) Uani 0.240(3) 1 d D U P A 2
H27C H 0.426174 0.054280 0.050034 0.055 Uiso 0.240(3) 1 calc R U P A 2
H27D H 0.328640 0.085174 -0.022656 0.055 Uiso 0.240(3) 1 calc R U P A 2
C28A C 0.2811(9) 0.0527(5) 0.1079(11) 0.0380(18) Uani 0.240(3) 1 d D U P A 2
H28C H 0.227170 0.029209 0.065223 0.046 Uiso 0.240(3) 1 calc R U P A 2
H28D H 0.318391 0.028612 0.162211 0.046 Uiso 0.240(3) 1 calc R U P A 2
C29A C 0.2303(13) 0.1008(6) 0.1479(16) 0.040(2) Uani 0.240(3) 1 d D U P A 2
H29C H 0.242946 0.099267 0.221351 0.048 Uiso 0.240(3) 1 calc R U P A 2
H29D H 0.152019 0.099957 0.124391 0.048 Uiso 0.240(3) 1 calc R U P A 2
O1B O 0.3374(18) 0.1482(7) 0.1258(14) 0.040(2) Uani 0.089(2) 1 d D U P A 3
C26B C 0.374(2) 0.0927(8) 0.1625(14) 0.0445(19) Uani 0.089(2) 1 d D U P A 3
H26E H 0.322542 0.075767 0.201490 0.053 Uiso 0.089(2) 1 calc R U P A 3
H26F H 0.444638 0.095870 0.205713 0.053 Uiso 0.089(2) 1 calc R U P A 3
C27B C 0.383(2) 0.0573(9) 0.0752(17) 0.044(2) Uani 0.089(2) 1 d D U P A 3
H27E H 0.371318 0.016487 0.088443 0.053 Uiso 0.089(2) 1 calc R U P A 3
H27F H 0.452585 0.062224 0.052745 0.053 Uiso 0.089(2) 1 calc R U P A 3
C28B C 0.291(3) 0.0816(11) 0.000(2) 0.042(2) Uani 0.089(2) 1 d D U P A 3
H28E H 0.293125 0.068824 -0.068397 0.050 Uiso 0.089(2) 1 calc R U P A 3
H28F H 0.219745 0.073604 0.018459 0.050 Uiso 0.089(2) 1 calc R U P A 3
C29B C 0.323(2) 0.1416(9) 0.0168(14) 0.038(2) Uani 0.089(2) 1 d D U P A 3
H29E H 0.267030 0.167580 -0.016471 0.045 Uiso 0.089(2) 1 calc R U P A 3
H29F H 0.391012 0.149431 -0.008259 0.045 Uiso 0.089(2) 1 calc R U P A 3
O2 O 0.27612(12) 0.16721(6) 0.39373(12) 0.0481(4) Uani 1 1 d D U . . .
C30 C 0.34309(19) 0.11793(10) 0.41133(18) 0.0461(6) Uani 1 1 d D U . . .
H30A H 0.418499 0.127844 0.408115 0.055 Uiso 0.723(12) 1 calc R U P B 1
H30B H 0.319473 0.088242 0.361091 0.055 Uiso 0.723(12) 1 calc R U P B 1
H30C H 0.343623 0.097403 0.348060 0.055 Uiso 0.277(12) 1 calc R U P B 2
H30D H 0.417416 0.129720 0.437545 0.055 Uiso 0.277(12) 1 calc R U P B 2
C31 C 0.3324(3) 0.0973(2) 0.5127(3) 0.0358(10) Uani 0.723(12) 1 d D U P B 1
H31A H 0.335907 0.055287 0.515971 0.043 Uiso 0.723(12) 1 calc R U P B 1
H31B H 0.389812 0.113239 0.563200 0.043 Uiso 0.723(12) 1 calc R U P B 1
C32 C 0.22590(19) 0.11795(9) 0.52883(16) 0.0403(5) Uani 1 1 d D U . . .
H32A H 0.224065 0.124372 0.600247 0.048 Uiso 0.723(12) 1 calc R U P B 1
H32B H 0.168653 0.090785 0.502100 0.048 Uiso 0.723(12) 1 calc R U P B 1
H32C H 0.155814 0.098529 0.523875 0.048 Uiso 0.277(12) 1 calc R U P B 2
H32D H 0.254400 0.124838 0.599777 0.048 Uiso 0.277(12) 1 calc R U P B 2
C33 C 0.21483(16) 0.17285(9) 0.47192(16) 0.0368(5) Uani 1 1 d D U . . .
H33A H 0.138707 0.180110 0.444488 0.044 Uiso 1 1 calc R U . . .
H33B H 0.241982 0.204925 0.515899 0.044 Uiso 1 1 calc R U . . .
C31A C 0.3053(10) 0.0818(4) 0.4797(10) 0.036(2) Uani 0.277(12) 1 d D U P B 2
H31C H 0.365245 0.068289 0.530154 0.043 Uiso 0.277(12) 1 calc R U P B 2
H31D H 0.268649 0.048365 0.445486 0.043 Uiso 0.277(12) 1 calc R U P B 2
O3 O 0.05939(10) 0.22935(6) 0.18178(10) 0.0312(3) Uani 1 1 d D U . . .
C34 C -0.01293(16) 0.19027(9) 0.21700(16) 0.0378(5) Uani 1 1 d D U . . .
H34A H 0.026750 0.162194 0.263037 0.045 Uiso 1 1 calc R U . . .
H34B H -0.055880 0.169692 0.160919 0.045 Uiso 1 1 calc R U . . .
C35 C -0.08428(16) 0.22702(9) 0.27045(16) 0.0387(5) Uani 1 1 d D U . . .
H35A H -0.056898 0.228278 0.342625 0.046 Uiso 0.80(2) 1 calc R U P C 1
H35B H -0.158496 0.212199 0.260101 0.046 Uiso 0.80(2) 1 calc R U P C 1
H35C H -0.152086 0.207566 0.277330 0.046 Uiso 0.20(2) 1 calc R U P C 2
H35D H -0.047352 0.239294 0.336624 0.046 Uiso 0.20(2) 1 calc R U P C 2
C36 C -0.0802(4) 0.2864(2) 0.2237(4) 0.0345(10) Uani 0.80(2) 1 d D U P C 1
H36A H -0.152154 0.298720 0.191101 0.041 Uiso 0.80(2) 1 calc R U P C 1
H36B H -0.050894 0.314969 0.274186 0.041 Uiso 0.80(2) 1 calc R U P C 1
C37 C -0.00509(15) 0.27756(9) 0.14748(14) 0.0320(4) Uani 1 1 d D U . . .
H37A H -0.046681 0.270189 0.080766 0.038 Uiso 0.80(2) 1 calc R U P C 1
H37B H 0.040238 0.311573 0.143852 0.038 Uiso 0.80(2) 1 calc R U P C 1
H37C H -0.026911 0.275849 0.074497 0.038 Uiso 0.20(2) 1 calc R U P C 2
H37D H 0.035402 0.313206 0.164440 0.038 Uiso 0.20(2) 1 calc R U P C 2
C36A C -0.1020(14) 0.2755(8) 0.1985(16) 0.040(3) Uani 0.20(2) 1 d D U P C 2
H36C H -0.109616 0.311670 0.233859 0.048 Uiso 0.20(2) 1 calc R U P C 2
H36D H -0.167640 0.269253 0.149403 0.048 Uiso 0.20(2) 1 calc R U P C 2

loop_
_atom_site_aniso_label
_atom_site_aniso_U_11
_atom_site_aniso_U_22
_atom_site_aniso_U_33
_atom_site_aniso_U_23
_atom_site_aniso_U_13
_atom_site_aniso_U_12
K1 0.02037(19) 0.01727(18) 0.0267(2) 0.00033(14) 0.00498(15) -0.00284(14)
S1 0.01391(19) 0.01635(19) 0.01273(18) -0.00048(14) 0.00183(14) -0.00102(15)
P1 0.0159(2) 0.0166(2) 0.0155(2) -0.00154(16) 0.00249(15) 0.00091(16)
N1 0.0148(7) 0.0172(7) 0.0150(7) -0.0001(5) 0.0010(5) -0.0001(5)
C1 0.0181(8) 0.0215(8) 0.0180(8) 0.0010(7) -0.0010(6) 0.0024(7)
N2 0.0170(7) 0.0182(7) 0.0191(7) 0.0003(5) 0.0019(5) -0.0024(5)
C2 0.0174(9) 0.0308(10) 0.0300(10) -0.0002(8) 0.0019(7) 0.0030(7)
N3 0.0158(7) 0.0208(7) 0.0132(6) -0.0015(5) 0.0011(5) 0.0003(5)
C3 0.0295(10) 0.0276(9) 0.0181(9) 0.0008(7) -0.0033(7) 0.0030(8)
C4 0.0255(9) 0.0234(9) 0.0270(9) 0.0029(7) -0.0006(7) 0.0047(7)
C5 0.0193(8) 0.0220(8) 0.0135(8) -0.0011(6) 0.0014(6) -0.0023(7)
C6 0.0293(10) 0.0331(10) 0.0161(8) 0.0012(7) -0.0010(7) 0.0012(8)
C7 0.0267(9) 0.0252(9) 0.0184(8) -0.0034(7) 0.0037(7) -0.0057(7)
C8 0.0259(9) 0.0305(10) 0.0165(8) -0.0026(7) 0.0065(7) -0.0054(7)
C9 0.0254(9) 0.0181(8) 0.0206(9) -0.0005(7) 0.0016(7) -0.0051(7)
C10 0.0358(10) 0.0181(9) 0.0260(9) 0.0022(7) 0.0004(8) -0.0034(7)
C11 0.0319(10) 0.0235(9) 0.0245(9) -0.0034(7) 0.0015(8) -0.0073(8)
C12 0.0348(11) 0.0268(10) 0.0304(10) -0.0005(8) 0.0089(8) -0.0114(8)
C13 0.0191(8) 0.0183(8) 0.0147(8) -0.0028(6) 0.0024(6) 0.0005(6)
C14 0.0152(8) 0.0182(8) 0.0183(8) 0.0022(6) 0.0024(6) 0.0046(6)
C15 0.0225(9) 0.0205(9) 0.0236(9) 0.0012(7) 0.0014(7) 0.0000(7)
C16 0.0256(9) 0.0305(10) 0.0272(10) 0.0097(8) 0.0042(7) -0.0034(8)
C17 0.0223(9) 0.0405(11) 0.0173(8) 0.0065(8) 0.0035(7) 0.0014(8)
C18 0.0240(9) 0.0312(10) 0.0203(9) -0.0039(7) 0.0024(7) -0.0008(7)
C19 0.0232(9) 0.0197(8) 0.0211(8) -0.0008(7) 0.0061(7) -0.0017(7)
C20 0.0201(8) 0.0192(8) 0.0194(8) -0.0006(6) 0.0015(7) 0.0024(7)
C21 0.0191(8) 0.0258(9) 0.0194(8) -0.0011(7) 0.0023(7) 0.0006(7)
C22 0.0288(10) 0.0298(10) 0.0205(9) 0.0044(7) 0.0001(7) 0.0039(8)
C23 0.0388(12) 0.0470(13) 0.0335(11) 0.0105(9) 0.0049(9) 0.0256(10)
C24 0.0458(13) 0.0731(17) 0.0397(12) 0.0203(12) 0.0234(10) 0.0394(12)
C25 0.0346(11) 0.0513(13) 0.0292(10) 0.0157(9) 0.0141(8) 0.0210(10)
O1 0.0374(19) 0.0260(15) 0.065(3) -0.0190(15) 0.0155(17) -0.0069(13)
C26 0.039(2) 0.047(2) 0.086(3) -0.018(2) 0.031(2) -0.0114(17)
C27 0.034(2) 0.0397(17) 0.047(2) -0.0103(16) 0.0139(16) 0.0026(16)
C28 0.034(2) 0.0258(15) 0.045(2) -0.0028(14) 0.0084(17) -0.0037(16)
C29 0.027(2) 0.0274(16) 0.0288(17) 0.0039(13) 0.0021(15) -0.0028(14)
O1A 0.029(3) 0.027(3) 0.056(4) -0.009(3) 0.008(3) -0.005(2)
C26A 0.033(3) 0.036(3) 0.058(4) -0.003(3) 0.017(3) -0.008(3)
C27A 0.043(3) 0.039(3) 0.060(4) -0.004(3) 0.023(3) -0.001(3)
C28A 0.039(4) 0.025(3) 0.052(4) 0.002(3) 0.016(3) 0.001(3)
C29A 0.040(4) 0.033(3) 0.050(4) -0.005(3) 0.015(3) -0.008(3)
O1B 0.034(4) 0.033(3) 0.056(4) -0.009(3) 0.019(4) -0.003(4)
C26B 0.041(3) 0.035(3) 0.060(3) -0.006(3) 0.013(3) -0.003(3)
C27B 0.039(4) 0.037(4) 0.059(4) -0.004(3) 0.016(4) 0.002(4)
C28B 0.038(4) 0.036(3) 0.056(4) -0.008(4) 0.019(4) -0.002(4)
C29B 0.031(4) 0.033(3) 0.053(4) -0.003(3) 0.018(4) -0.002(3)
O2 0.0505(9) 0.0401(9) 0.0604(10) 0.0300(8) 0.0285(8) 0.0187(7)
C30 0.0504(13) 0.0381(12) 0.0548(14) 0.0175(10) 0.0235(11) 0.0188(10)
C31 0.0392(19) 0.0248(18) 0.039(2) 0.0032(15) -0.0062(15) 0.0037(14)
C32 0.0530(13) 0.0355(11) 0.0345(11) 0.0008(9) 0.0132(10) -0.0041(10)
C33 0.0323(11) 0.0354(11) 0.0432(12) 0.0035(9) 0.0076(9) 0.0062(9)
C31A 0.036(4) 0.025(4) 0.045(4) 0.010(3) 0.003(3) -0.004(3)
O3 0.0210(6) 0.0326(7) 0.0403(8) -0.0012(6) 0.0062(6) -0.0010(5)
C34 0.0334(11) 0.0347(11) 0.0452(12) -0.0020(9) 0.0064(9) -0.0105(9)
C35 0.0291(10) 0.0508(13) 0.0374(11) -0.0027(9) 0.0085(9) -0.0097(9)
C36 0.0290(17) 0.0487(18) 0.0250(17) 0.0006(13) 0.0020(13) 0.0092(13)
C37 0.0279(10) 0.0391(11) 0.0287(10) 0.0025(8) 0.0038(8) 0.0020(8)
C36A 0.030(4) 0.058(5) 0.030(5) 0.000(4) 0.001(4) 0.008(4)

loop_
_atom_type_symbol
_atom_type_description
_atom_type_scat_dispersion_real
_atom_type_scat_dispersion_imag
_atom_type_scat_source
C C 0.0015 0.0009 'International Tables Vol C Tables 4.2.6.8 and 6.1.1.4'
H H 0.0000 0.0000 'International Tables Vol C Tables 4.2.6.8 and 6.1.1.4'
N N 0.0030 0.0019 'International Tables Vol C Tables 4.2.6.8 and 6.1.1.4'
O O 0.0056 0.0036 'International Tables Vol C Tables 4.2.6.8 and 6.1.1.4'
P P 0.0667 0.0580 'International Tables Vol C Tables 4.2.6.8 and 6.1.1.4'
S S 0.0826 0.0763 'International Tables Vol C Tables 4.2.6.8 and 6.1.1.4'
K K 0.1399 0.1562 'International Tables Vol C Tables 4.2.6.8 and 6.1.1.4'

loop_
_geom_angle_atom_site_label_1
_geom_angle_atom_site_label_2
_geom_angle_atom_site_label_3
_geom_angle
_geom_angle_site_symmetry_1
_geom_angle_site_symmetry_3
_geom_angle_publ_flag
O1 K1 O3 86.00(11) . . ?
O3 K1 O1A 82.0(3) . . ?
O1 K1 N1 117.29(11) . . ?
O3 K1 N1 145.79(4) . . ?
O1A K1 N1 117.6(3) . . ?
O1 K1 O2 82.22(11) . . ?
O3 K1 O2 92.61(5) . . ?
O1A K1 O2 89.4(3) . . ?
N1 K1 O2 114.02(5) . . ?
O3 K1 O1B 97.3(4) . . ?
N1 K1 O1B 104.8(4) . . ?
O2 K1 O1B 87.2(4) . . ?
O1 K1 P1 167.80(10) . . ?
O3 K1 P1 83.73(3) . . ?
O1A K1 P1 160.3(3) . . ?
N1 K1 P1 69.44(3) . . ?
O2 K1 P1 104.77(4) . . ?
O1B K1 P1 168.0(4) . . ?
O1 K1 S1 131.04(11) . . ?
O3 K1 S1 122.69(3) . . ?
O1A K1 S1 128.1(3) . . ?
N1 K1 S1 23.14(3) . . ?
O2 K1 S1 128.61(4) . . ?
O1B K1 S1 119.4(4) . . ?
P1 K1 S1 51.792(14) . . ?
N2 S1 N3 122.66(7) . . ?
N2 S1 N1 109.56(7) . . ?
N3 S1 N1 110.32(7) . . ?
N2 S1 C13 108.07(7) . . ?
N3 S1 C13 96.13(7) . . ?
N1 S1 C13 108.68(7) . . ?
N2 S1 K1 152.68(5) . . ?
N3 S1 K1 74.89(5) . . ?
N1 S1 K1 43.42(5) . . ?
C13 S1 K1 88.72(5) . . ?
C14 P1 C20 100.10(7) . . ?
C14 P1 C13 102.82(7) . . ?
C20 P1 C13 101.56(8) . . ?
C14 P1 K1 112.69(5) . . ?
C20 P1 K1 135.76(5) . . ?
C13 P1 K1 99.24(5) . . ?
C1 N1 S1 123.66(11) . . ?
C1 N1 K1 117.23(9) . . ?
S1 N1 K1 113.45(6) . . ?
N1 C1 C2 112.64(13) . . ?
N1 C1 C4 104.10(13) . . ?
C2 C1 C4 108.66(14) . . ?
N1 C1 C3 114.02(13) . . ?
C2 C1 C3 109.26(14) . . ?
C4 C1 C3 107.83(14) . . ?
C9 N2 S1 126.81(12) . . ?
C1 C2 H2A 109.5 . . ?
C1 C2 H2B 109.5 . . ?
H2A C2 H2B 109.5 . . ?
C1 C2 H2C 109.5 . . ?
H2A C2 H2C 109.5 . . ?
H2B C2 H2C 109.5 . . ?
C5 N3 S1 122.12(11) . . ?
C1 C3 H3A 109.5 . . ?
C1 C3 H3B 109.5 . . ?
H3A C3 H3B 109.5 . . ?
C1 C3 H3C 109.5 . . ?
H3A C3 H3C 109.5 . . ?
H3B C3 H3C 109.5 . . ?
C1 C4 H4A 109.5 . . ?
C1 C4 H4B 109.5 . . ?
H4A C4 H4B 109.5 . . ?
C1 C4 H4C 109.5 . . ?
H4A C4 H4C 109.5 . . ?
H4B C4 H4C 109.5 . . ?
N3 C5 C6 105.13(13) . . ?
N3 C5 C7 110.80(13) . . ?
C6 C5 C7 108.55(14) . . ?
N3 C5 C8 115.29(13) . . ?
C6 C5 C8 108.81(14) . . ?
C7 C5 C8 108.06(14) . . ?
C5 C6 H6A 109.5 . . ?
C5 C6 H6B 109.5 . . ?
H6A C6 H6B 109.5 . . ?
C5 C6 H6C 109.5 . . ?
H6A C6 H6C 109.5 . . ?
H6B C6 H6C 109.5 . . ?
C5 C7 H7A 109.5 . . ?
C5 C7 H7B 109.5 . . ?
H7A C7 H7B 109.5 . . ?
C5 C7 H7C 109.5 . . ?
H7A C7 H7C 109.5 . . ?
H7B C7 H7C 109.5 . . ?
C5 C8 H8A 109.5 . . ?
C5 C8 H8B 109.5 . . ?
H8A C8 H8B 109.5 . . ?
C5 C8 H8C 109.5 . . ?
H8A C8 H8C 109.5 . . ?
H8B C8 H8C 109.5 . . ?
N2 C9 C12 105.31(14) . . ?
N2 C9 C10 116.84(14) . . ?
C12 C9 C10 107.62(14) . . ?
N2 C9 C11 109.42(14) . . ?
C12 C9 C11 107.94(14) . . ?
C10 C9 C11 109.32(15) . . ?
C9 C10 H10A 109.5 . . ?
C9 C10 H10B 109.5 . . ?
H10A C10 H10B 109.5 . . ?
C9 C10 H10C 109.5 . . ?
H10A C10 H10C 109.5 . . ?
H10B C10 H10C 109.5 . . ?
C9 C11 H11A 109.5 . . ?
C9 C11 H11B 109.5 . . ?
H11A C11 H11B 109.5 . . ?
C9 C11 H11C 109.5 . . ?
H11A C11 H11C 109.5 . . ?
H11B C11 H11C 109.5 . . ?
C9 C12 H12A 109.5 . . ?
C9 C12 H12B 109.5 . . ?
H12A C12 H12B 109.5 . . ?
C9 C12 H12C 109.5 . . ?
H12A C12 H12C 109.5 . . ?
H12B C12 H12C 109.5 . . ?
S1 C13 P1 113.17(8) . . ?
S1 C13 H13A 108.9 . . ?
P1 C13 H13A 108.9 . . ?
S1 C13 H13B 108.9 . . ?
P1 C13 H13B 108.9 . . ?
H13A C13 H13B 107.8 . . ?
C15 C14 C19 117.89(15) . . ?
C15 C14 P1 116.66(12) . . ?
C19 C14 P1 125.45(13) . . ?
C16 C15 C14 121.51(16) . . ?
C16 C15 H15 119.2 . . ?
C14 C15 H15 119.2 . . ?
C17 C16 C15 119.72(17) . . ?
C17 C16 H16 120.1 . . ?
C15 C16 H16 120.1 . . ?
C16 C17 C18 119.83(16) . . ?
C16 C17 H17 120.1 . . ?
C18 C17 H17 120.1 . . ?
C17 C18 C19 120.17(17) . . ?
C17 C18 H18 119.9 . . ?
C19 C18 H18 119.9 . . ?
C18 C19 C14 120.88(16) . . ?
C18 C19 H19 119.6 . . ?
C14 C19 H19 119.6 . . ?
C25 C20 C21 118.02(16) . . ?
C25 C20 P1 122.56(13) . . ?
C21 C20 P1 119.36(13) . . ?
C22 C21 C20 120.63(16) . . ?
C22 C21 H21 119.7 . . ?
C20 C21 H21 119.7 . . ?
C23 C22 C21 120.94(17) . . ?
C23 C22 H22 119.5 . . ?
C21 C22 H22 119.5 . . ?
C22 C23 C24 118.92(18) . . ?
C22 C23 H23 120.5 . . ?
C24 C23 H23 120.5 . . ?
C23 C24 C25 120.74(19) . . ?
C23 C24 H24 119.6 . . ?
C25 C24 H24 119.6 . . ?
C24 C25 C20 120.73(18) . . ?
C24 C25 H25 119.6 . . ?
C20 C25 H25 119.6 . . ?
C29 O1 C26 107.2(4) . . ?
C29 O1 K1 117.3(3) . . ?
C26 O1 K1 133.8(3) . . ?
C27 C26 O1 107.1(4) . . ?
C27 C26 H26A 110.3 . . ?
O1 C26 H26A 110.3 . . ?
C27 C26 H26B 110.3 . . ?
O1 C26 H26B 110.3 . . ?
H26A C26 H26B 108.5 . . ?
C26 C27 C28 106.3(4) . . ?
C26 C27 H27A 110.5 . . ?
C28 C27 H27A 110.5 . . ?
C26 C27 H27B 110.5 . . ?
C28 C27 H27B 110.5 . . ?
H27A C27 H27B 108.7 . . ?
C29 C28 C27 103.2(3) . . ?
C29 C28 H28A 111.1 . . ?
C27 C28 H28A 111.1 . . ?
C29 C28 H28B 111.1 . . ?
C27 C28 H28B 111.1 . . ?
H28A C28 H28B 109.1 . . ?
O1 C29 C28 106.5(4) . . ?
O1 C29 H29A 110.4 . . ?
C28 C29 H29A 110.4 . . ?
O1 C29 H29B 110.4 . . ?
C28 C29 H29B 110.4 . . ?
H29A C29 H29B 108.6 . . ?
C26A O1A C29A 96.5(10) . . ?
C26A O1A K1 118.0(9) . . ?
C29A O1A K1 113.4(11) . . ?
C27A C26A O1A 107.9(10) . . ?
C27A C26A H26C 110.1 . . ?
O1A C26A H26C 110.1 . . ?
C27A C26A H26D 110.1 . . ?
O1A C26A H26D 110.1 . . ?
H26C C26A H26D 108.4 . . ?
C26A C27A C28A 94.9(8) . . ?
C26A C27A H27C 112.8 . . ?
C28A C27A H27C 112.8 . . ?
C26A C27A H27D 112.8 . . ?
C28A C27A H27D 112.8 . . ?
H27C C27A H27D 110.2 . . ?
C29A C28A C27A 106.0(9) . . ?
C29A C28A H28C 110.5 . . ?
C27A C28A H28C 110.5 . . ?
C29A C28A H28D 110.5 . . ?
C27A C28A H28D 110.5 . . ?
H28C C28A H28D 108.7 . . ?
C28A C29A O1A 107.8(11) . . ?
C28A C29A H29C 110.1 . . ?
O1A C29A H29C 110.1 . . ?
C28A C29A H29D 110.1 . . ?
O1A C29A H29D 110.1 . . ?
H29C C29A H29D 108.5 . . ?
C26B O1B C29B 103.5(12) . . ?
C26B O1B K1 127.6(12) . . ?
C29B O1B K1 128.0(12) . . ?
O1B C26B C27B 107.0(12) . . ?
O1B C26B H26E 110.3 . . ?
C27B C26B H26E 110.3 . . ?
O1B C26B H26F 110.3 . . ?
C27B C26B H26F 110.3 . . ?
H26E C26B H26F 108.6 . . ?
C26B C27B C28B 100.4(14) . . ?
C26B C27B H27E 111.7 . . ?
C28B C27B H27E 111.7 . . ?
C26B C27B H27F 111.7 . . ?
C28B C27B H27F 111.7 . . ?
H27E C27B H27F 109.5 . . ?
C29B C28B C27B 95.5(14) . . ?
C29B C28B H28E 112.6 . . ?
C27B C28B H28E 112.6 . . ?
C29B C28B H28F 112.6 . . ?
C27B C28B H28F 112.6 . . ?
H28E C28B H28F 110.1 . . ?
C28B C29B O1B 103.8(14) . . ?
C28B C29B H29E 111.0 . . ?
O1B C29B H29E 111.0 . . ?
C28B C29B H29F 111.0 . . ?
O1B C29B H29F 111.0 . . ?
H29E C29B H29F 109.0 . . ?
C33 O2 C30 109.20(15) . . ?
C33 O2 K1 125.04(11) . . ?
C30 O2 K1 125.72(12) . . ?
C31A C30 O2 110.2(4) . . ?
O2 C30 C31 106.1(2) . . ?
O2 C30 H30A 110.5 . . ?
C31 C30 H30A 110.5 . . ?
O2 C30 H30B 110.5 . . ?
C31 C30 H30B 110.5 . . ?
H30A C30 H30B 108.7 . . ?
C31A C30 H30C 109.6 . . ?
O2 C30 H30C 109.6 . . ?
C31A C30 H30D 109.6 . . ?
O2 C30 H30D 109.6 . . ?
H30C C30 H30D 108.1 . . ?
C32 C31 C30 104.6(2) . . ?
C32 C31 H31A 110.8 . . ?
C30 C31 H31A 110.8 . . ?
C32 C31 H31B 110.8 . . ?
C30 C31 H31B 110.8 . . ?
H31A C31 H31B 108.9 . . ?
C31 C32 C33 102.5(2) . . ?
C33 C32 C31A 105.1(3) . . ?
C31 C32 H32A 111.3 . . ?
C33 C32 H32A 111.3 . . ?
C31 C32 H32B 111.3 . . ?
C33 C32 H32B 111.3 . . ?
H32A C32 H32B 109.2 . . ?
C33 C32 H32C 110.7 . . ?
C31A C32 H32C 110.7 . . ?
C33 C32 H32D 110.7 . . ?
C31A C32 H32D 110.7 . . ?
H32C C32 H32D 108.8 . . ?
O2 C33 C32 106.93(16) . . ?
O2 C33 H33A 110.3 . . ?
C32 C33 H33A 110.3 . . ?
O2 C33 H33B 110.3 . . ?
C32 C33 H33B 110.3 . . ?
H33A C33 H33B 108.6 . . ?
C30 C31A C32 105.6(5) . . ?
C30 C31A H31C 110.6 . . ?
C32 C31A H31C 110.6 . . ?
C30 C31A H31D 110.6 . . ?
C32 C31A H31D 110.6 . . ?
H31C C31A H31D 108.7 . . ?
C37 O3 C34 104.86(14) . . ?
C37 O3 K1 119.80(11) . . ?
C34 O3 K1 129.62(12) . . ?
O3 C34 C35 104.92(16) . . ?
O3 C34 H34A 110.8 . . ?
C35 C34 H34A 110.8 . . ?
O3 C34 H34B 110.8 . . ?
C35 C34 H34B 110.8 . . ?
H34A C34 H34B 108.8 . . ?
C36A C35 C34 99.0(6) . . ?
C34 C35 C36 104.75(19) . . ?
C34 C35 H35A 110.8 . . ?
C36 C35 H35A 110.8 . . ?
C34 C35 H35B 110.8 . . ?
C36 C35 H35B 110.8 . . ?
H35A C35 H35B 108.9 . . ?
C36A C35 H35C 112.0 . . ?
C34 C35 H35C 112.0 . . ?
C36A C35 H35D 112.0 . . ?
C34 C35 H35D 112.0 . . ?
H35C C35 H35D 109.7 . . ?
C37 C36 C35 103.0(2) . . ?
C37 C36 H36A 111.2 . . ?
C35 C36 H36A 111.2 . . ?
C37 C36 H36B 111.2 . . ?
C35 C36 H36B 111.2 . . ?
H36A C36 H36B 109.1 . . ?
O3 C37 C36A 106.7(5) . . ?
O3 C37 C36 105.60(18) . . ?
O3 C37 H37A 110.6 . . ?
C36 C37 H37A 110.6 . . ?
O3 C37 H37B 110.6 . . ?
C36 C37 H37B 110.6 . . ?
H37A C37 H37B 108.8 . . ?
O3 C37 H37C 110.4 . . ?
C36A C37 H37C 110.4 . . ?
O3 C37 H37D 110.4 . . ?
C36A C37 H37D 110.4 . . ?
H37C C37 H37D 108.6 . . ?
C35 C36A C37 106.3(7) . . ?
C35 C36A H36C 110.5 . . ?
C37 C36A H36C 110.5 . . ?
C35 C36A H36D 110.5 . . ?
C37 C36A H36D 110.5 . . ?
H36C C36A H36D 108.7 . . ?

loop_
_geom_bond_atom_site_label_1
_geom_bond_atom_site_label_2
_geom_bond_distance
_geom_bond_site_symmetry_2
_geom_bond_publ_flag
K1 O1 2.648(5) . ?
K1 O3 2.6844(14) . ?
K1 O1A 2.703(14) . ?
K1 N1 2.7434(14) . ?
K1 O2 2.7511(14) . ?
K1 O1B 2.881(17) . ?
K1 P1 3.3301(7) . ?
K1 S1 3.6620(6) . ?
S1 N2 1.5461(14) . ?
S1 N3 1.5588(14) . ?
S1 N1 1.5685(14) . ?
S1 C13 1.8314(16) . ?
P1 C14 1.8399(17) . ?
P1 C20 1.8442(17) . ?
P1 C13 1.8445(16) . ?
N1 C1 1.484(2) . ?
C1 C2 1.535(2) . ?
C1 C4 1.535(2) . ?
C1 C3 1.536(2) . ?
N2 C9 1.475(2) . ?
C2 H2A 0.9800 . ?
C2 H2B 0.9800 . ?
C2 H2C 0.9800 . ?
N3 C5 1.482(2) . ?
C3 H3A 0.9800 . ?
C3 H3B 0.9800 . ?
C3 H3C 0.9800 . ?
C4 H4A 0.9800 . ?
C4 H4B 0.9800 . ?
C4 H4C 0.9800 . ?
C5 C6 1.533(2) . ?
C5 C7 1.534(2) . ?
C5 C8 1.536(2) . ?
C6 H6A 0.9800 . ?
C6 H6B 0.9800 . ?
C6 H6C 0.9800 . ?
C7 H7A 0.9800 . ?
C7 H7B 0.9800 . ?
C7 H7C 0.9800 . ?
C8 H8A 0.9800 . ?
C8 H8B 0.9800 . ?
C8 H8C 0.9800 . ?
C9 C12 1.534(2) . ?
C9 C10 1.536(2) . ?
C9 C11 1.540(2) . ?
C10 H10A 0.9800 . ?
C10 H10B 0.9800 . ?
C10 H10C 0.9800 . ?
C11 H11A 0.9800 . ?
C11 H11B 0.9800 . ?
C11 H11C 0.9800 . ?
C12 H12A 0.9800 . ?
C12 H12B 0.9800 . ?
C12 H12C 0.9800 . ?
C13 H13A 0.9900 . ?
C13 H13B 0.9900 . ?
C14 C15 1.394(2) . ?
C14 C19 1.396(2) . ?
C15 C16 1.389(2) . ?
C15 H15 0.9500 . ?
C16 C17 1.382(3) . ?
C16 H16 0.9500 . ?
C17 C18 1.388(3) . ?
C17 H17 0.9500 . ?
C18 C19 1.389(2) . ?
C18 H18 0.9500 . ?
C19 H19 0.9500 . ?
C20 C25 1.390(2) . ?
C20 C21 1.396(2) . ?
C21 C22 1.385(2) . ?
C21 H21 0.9500 . ?
C22 C23 1.378(3) . ?
C22 H22 0.9500 . ?
C23 C24 1.379(3) . ?
C23 H23 0.9500 . ?
C24 C25 1.389(3) . ?
C24 H24 0.9500 . ?
C25 H25 0.9500 . ?
O1 C29 1.438(5) . ?
O1 C26 1.492(6) . ?
C26 C27 1.433(5) . ?
C26 H26A 0.9900 . ?
C26 H26B 0.9900 . ?
C27 C28 1.507(7) . ?
C27 H27A 0.9900 . ?
C27 H27B 0.9900 . ?
C28 C29 1.478(5) . ?
C28 H28A 0.9900 . ?
C28 H28B 0.9900 . ?
C29 H29A 0.9900 . ?
C29 H29B 0.9900 . ?
O1A C26A 1.434(13) . ?
O1A C29A 1.462(13) . ?
C26A C27A 1.434(11) . ?
C26A H26C 0.9900 . ?
C26A H26D 0.9900 . ?
C27A C28A 1.522(12) . ?
C27A H27C 0.9900 . ?
C27A H27D 0.9900 . ?
C28A C29A 1.450(12) . ?
C28A H28C 0.9900 . ?
C28A H28D 0.9900 . ?
C29A H29C 0.9900 . ?
C29A H29D 0.9900 . ?
O1B C26B 1.446(14) . ?
O1B C29B 1.476(14) . ?
C26B C27B 1.472(14) . ?
C26B H26E 0.9900 . ?
C26B H26F 0.9900 . ?
C27B C28B 1.526(15) . ?
C27B H27E 0.9900 . ?
C27B H27F 0.9900 . ?
C28B C29B 1.476(15) . ?
C28B H28E 0.9900 . ?
C28B H28F 0.9900 . ?
C29B H29E 0.9900 . ?
C29B H29F 0.9900 . ?
O2 C33 1.423(2) . ?
O2 C30 1.433(2) . ?
C30 C31A 1.402(8) . ?
C30 C31 1.492(4) . ?
C30 H30A 0.9900 . ?
C30 H30B 0.9900 . ?
C30 H30C 0.9900 . ?
C30 H30D 0.9900 . ?
C31 C32 1.481(4) . ?
C31 H31A 0.9900 . ?
C31 H31B 0.9900 . ?
C32 C33 1.501(3) . ?
C32 C31A 1.550(9) . ?
C32 H32A 0.9900 . ?
C32 H32B 0.9900 . ?
C32 H32C 0.9900 . ?
C32 H32D 0.9900 . ?
C33 H33A 0.9900 . ?
C33 H33B 0.9900 . ?
C31A H31C 0.9900 . ?
C31A H31D 0.9900 . ?
O3 C37 1.430(2) . ?
O3 C34 1.433(2) . ?
C34 C35 1.519(3) . ?
C34 H34A 0.9900 . ?
C34 H34B 0.9900 . ?
C35 C36A 1.498(12) . ?
C35 C36 1.539(4) . ?
C35 H35A 0.9900 . ?
C35 H35B 0.9900 . ?
C35 H35C 0.9900 . ?
C35 H35D 0.9900 . ?
C36 C37 1.532(4) . ?
C36 H36A 0.9900 . ?
C36 H36B 0.9900 . ?
C37 C36A 1.505(11) . ?
C37 H37A 0.9900 . ?
C37 H37B 0.9900 . ?
C37 H37C 0.9900 . ?
C37 H37D 0.9900 . ?
C36A H36C 0.9900 . ?
C36A H36D 0.9900 . ?

loop_
_geom_torsion_atom_site_label_1
_geom_torsion_atom_site_label_2
_geom_torsion_atom_site_label_3
_geom_torsion_atom_site_label_4
_geom_torsion
_geom_torsion_site_symmetry_1
_geom_torsion_site_symmetry_2
_geom_torsion_site_symmetry_3
_geom_torsion_site_symmetry_4
_geom_torsion_publ_flag
N2 S1 N1 C1 32.21(14) . . . . ?
N3 S1 N1 C1 170.13(12) . . . . ?
C13 S1 N1 C1 -85.67(13) . . . . ?
K1 S1 N1 C1 -152.62(16) . . . . ?
N2 S1 N1 K1 -175.17(6) . . . . ?
N3 S1 N1 K1 -37.26(9) . . . . ?
C13 S1 N1 K1 66.95(8) . . . . ?
S1 N1 C1 C2 -74.24(17) . . . . ?
K1 N1 C1 C2 134.09(12) . . . . ?
S1 N1 C1 C4 168.23(11) . . . . ?
K1 N1 C1 C4 16.56(15) . . . . ?
S1 N1 C1 C3 51.00(19) . . . . ?
K1 N1 C1 C3 -100.66(14) . . . . ?
N3 S1 N2 C9 56.50(16) . . . . ?
N1 S1 N2 C9 -171.79(13) . . . . ?
C13 S1 N2 C9 -53.53(15) . . . . ?
K1 S1 N2 C9 -179.03(9) . . . . ?
N2 S1 N3 C5 66.01(15) . . . . ?
N1 S1 N3 C5 -65.39(14) . . . . ?
C13 S1 N3 C5 -177.93(13) . . . . ?
K1 S1 N3 C5 -90.92(12) . . . . ?
S1 N3 C5 C6 -154.47(12) . . . . ?
S1 N3 C5 C7 88.44(15) . . . . ?
S1 N3 C5 C8 -34.66(19) . . . . ?
S1 N2 C9 C12 -148.56(13) . . . . ?
S1 N2 C9 C10 -29.2(2) . . . . ?
S1 N2 C9 C11 95.65(16) . . . . ?
N2 S1 C13 P1 177.66(8) . . . . ?
N3 S1 C13 P1 50.37(10) . . . . ?
N1 S1 C13 P1 -63.52(10) . . . . ?
K1 S1 C13 P1 -24.28(8) . . . . ?
C14 P1 C13 S1 143.23(9) . . . . ?
C20 P1 C13 S1 -113.46(9) . . . . ?
K1 P1 C13 S1 27.26(9) . . . . ?
C20 P1 C14 C15 101.37(13) . . . . ?
C13 P1 C14 C15 -154.19(13) . . . . ?
K1 P1 C14 C15 -48.31(13) . . . . ?
C20 P1 C14 C19 -77.83(15) . . . . ?
C13 P1 C14 C19 26.61(16) . . . . ?
K1 P1 C14 C19 132.50(13) . . . . ?
C19 C14 C15 C16 0.6(2) . . . . ?
P1 C14 C15 C16 -178.70(13) . . . . ?
C14 C15 C16 C17 -0.8(3) . . . . ?
C15 C16 C17 C18 0.6(3) . . . . ?
C16 C17 C18 C19 -0.1(3) . . . . ?
C17 C18 C19 C14 -0.1(3) . . . . ?
C15 C14 C19 C18 -0.1(2) . . . . ?
P1 C14 C19 C18 179.08(13) . . . . ?
C14 P1 C20 C25 -21.71(18) . . . . ?
C13 P1 C20 C25 -127.18(17) . . . . ?
K1 P1 C20 C25 116.40(16) . . . . ?
C14 P1 C20 C21 161.04(14) . . . . ?
C13 P1 C20 C21 55.58(15) . . . . ?
K1 P1 C20 C21 -60.84(16) . . . . ?
C25 C20 C21 C22 0.8(3) . . . . ?
P1 C20 C21 C22 178.14(13) . . . . ?
C20 C21 C22 C23 0.0(3) . . . . ?
C21 C22 C23 C24 -0.5(3) . . . . ?
C22 C23 C24 C25 0.2(4) . . . . ?
C23 C24 C25 C20 0.6(4) . . . . ?
C21 C20 C25 C24 -1.1(3) . . . . ?
P1 C20 C25 C24 -178.35(19) . . . . ?
C29 O1 C26 C27 -1.9(6) . . . . ?
K1 O1 C26 C27 -165.9(3) . . . . ?
O1 C26 C27 C28 -17.2(5) . . . . ?
C26 C27 C28 C29 29.4(4) . . . . ?
C26 O1 C29 C28 20.6(6) . . . . ?
K1 O1 C29 C28 -172.3(3) . . . . ?
C27 C28 C29 O1 -30.5(5) . . . . ?
C29A O1A C26A C27A 51.0(15) . . . . ?
K1 O1A C26A C27A 171.9(8) . . . . ?
O1A C26A C27A C28A -50.3(13) . . . . ?
C26A C27A C28A C29A 28.5(14) . . . . ?
C27A C28A C29A O1A -0.1(18) . . . . ?
C26A O1A C29A C28A -28.4(17) . . . . ?
K1 O1A C29A C28A -152.7(10) . . . . ?
C29B O1B C26B C27B 2(3) . . . . ?
K1 O1B C26B C27B 171.6(15) . . . . ?
O1B C26B C27B C28B -33(3) . . . . ?
C26B C27B C28B C29B 50(3) . . . . ?
C27B C28B C29B O1B -51(3) . . . . ?
C26B O1B C29B C28B 32(3) . . . . ?
K1 O1B C29B C28B -138(2) . . . . ?
C33 O2 C30 C31A 18.1(8) . . . . ?
K1 O2 C30 C31A -164.0(7) . . . . ?
C33 O2 C30 C31 -8.0(3) . . . . ?
K1 O2 C30 C31 169.8(3) . . . . ?
O2 C30 C31 C32 25.7(4) . . . . ?
C30 C31 C32 C33 -32.3(4) . . . . ?
C30 O2 C33 C32 -12.8(2) . . . . ?
K1 O2 C33 C32 169.41(13) . . . . ?
C31 C32 C33 O2 28.2(3) . . . . ?
C31A C32 C33 O2 3.5(7) . . . . ?
O2 C30 C31A C32 -15.1(11) . . . . ?
C33 C32 C31A C30 7.0(11) . . . . ?
C37 O3 C34 C35 -40.35(19) . . . . ?
K1 O3 C34 C35 112.17(16) . . . . ?
O3 C34 C35 C36A 41.7(10) . . . . ?
O3 C34 C35 C36 24.2(3) . . . . ?
C34 C35 C36 C37 -0.4(4) . . . . ?
C34 O3 C37 C36A 21.6(12) . . . . ?
K1 O3 C37 C36A -134.3(11) . . . . ?
C34 O3 C37 C36 40.4(3) . . . . ?
K1 O3 C37 C36 -115.4(3) . . . . ?
C35 C36 C37 O3 -23.8(4) . . . . ?
C34 C35 C36A C37 -27.7(16) . . . . ?
O3 C37 C36A C35 5.2(18) . . . . ?
